data_4301124
loop_
_publ_author_name
'Yusuke Yoshida'
'Katsuya Inoue'
'Mohamedally Kurmoo'

_publ_contact_author 'Katsuya Inoue'
_publ_contact_author_email kxi@hiroshima-u.ac.jp
_publ_section_title
;
On the Nature of the Reversibility of Hydration-Dehydration on the
Crystal Structure and Magnetism of the Ferrimagnet
[MnII(enH)(H2O)][CrIII(CN)6].H2O
;
_journal_name_full 'Inorganic Chemistry'
_journal_page_first 267
_journal_page_last 276
_journal_paper_doi 10.1021/ic801734x
_journal_volume 48
_journal_year 2009
_chemical_formula_sum 'C8 H13 Cr Mn N8 O2'
_chemical_formula_weight 360.20
_chemical_name_systematic
; 
 ? 
;
_space_group_IT_number 62
_symmetry_cell_setting orthorhombic
_symmetry_space_group_name_Hall '-P 2n 2ac'
_symmetry_space_group_name_H-M 'P c m n'
_atom_sites_solution_hydrogens geom
_atom_sites_solution_primary direct
_atom_sites_solution_secondary difmap
_audit_creation_method SHELXL-97
_cell_angle_alpha 90.00
_cell_angle_beta 90.00
_cell_angle_gamma 90.00
_cell_formula_units_Z 4
_cell_length_a 7.5177(8)
_cell_length_b 14.6493(15)
_cell_length_c 14.9539(15)
_cell_measurement_reflns_used 919
_cell_measurement_temperature 298
_cell_measurement_theta_max 27.839
_cell_measurement_theta_min 2.710
_cell_volume 1646.9(3)
_computing_cell_refinement 'Bruker SMART'
_computing_data_collection 'Bruker SMART'
_computing_data_reduction 'Bruker SHELXTL'
_computing_molecular_graphics 'Bruker SHELXTL'
_computing_publication_material 'Bruker SHELXTL'
_computing_structure_refinement 'SHELXL-97 (Sheldrick, 1997)'
_computing_structure_solution 'SHELXS-97 (Sheldrick, 1990)'
_diffrn_ambient_temperature 298
_diffrn_detector_area_resol_mean 8.366
_diffrn_measured_fraction_theta_full 0.995
_diffrn_measured_fraction_theta_max 0.915
_diffrn_measurement_device_type 'CCD area detector'
_diffrn_measurement_method 'phi and omega scans'
_diffrn_radiation_monochromator graphite
_diffrn_radiation_source 'fine-focus sealed tube'
_diffrn_radiation_type MoK\a
_diffrn_radiation_wavelength 0.71073
_diffrn_reflns_av_R_equivalents 0.0307
_diffrn_reflns_av_sigmaI/netI 0.0248
_diffrn_reflns_limit_h_max 9
_diffrn_reflns_limit_h_min -9
_diffrn_reflns_limit_k_max 19
_diffrn_reflns_limit_k_min -12
_diffrn_reflns_limit_l_max 19
_diffrn_reflns_limit_l_min -19
_diffrn_reflns_number 6353
_diffrn_reflns_theta_full 25.00
_diffrn_reflns_theta_max 28.39
_diffrn_reflns_theta_min 2.72
_exptl_absorpt_coefficient_mu 1.438
_exptl_absorpt_correction_T_max 1.000000
_exptl_absorpt_correction_T_min 0.531615
_exptl_absorpt_correction_type empirical
_exptl_absorpt_process_details 'SADABS (Sheldrich, G. M. (1996))'
_exptl_crystal_colour green
_exptl_crystal_density_diffrn 1.453
_exptl_crystal_density_method 'not measured'
_exptl_crystal_description plate
_exptl_crystal_F_000 728
_exptl_crystal_size_max 0.6
_exptl_crystal_size_mid 0.2
_exptl_crystal_size_min 0.1
_refine_diff_density_max 0.573
_refine_diff_density_min -0.525
_refine_diff_density_rms 0.098
_refine_ls_extinction_coef 0.0125(16)
_refine_ls_extinction_expression Fc^*^=kFc[1+0.001xFc^2^\l^3^/sin(2\q)]^-1/4^
_refine_ls_extinction_method SHELXL
_refine_ls_goodness_of_fit_ref 1.075
_refine_ls_hydrogen_treatment mixed
_refine_ls_matrix_type full
_refine_ls_number_parameters 117
_refine_ls_number_reflns 1950
_refine_ls_number_restraints 0
_refine_ls_restrained_S_all 1.075
_refine_ls_R_factor_all 0.0458
_refine_ls_R_factor_gt 0.0395
_refine_ls_shift/su_max 0.001
_refine_ls_shift/su_mean 0.000
_refine_ls_structure_factor_coef Fsqd
_refine_ls_weighting_details 'calc w=1/[\s^2^(Fo^2^)+(0.0819P)^2^+0.3725P] where P=(Fo^2^+2Fc^2^)/3'
_refine_ls_weighting_scheme calc
_refine_ls_wR_factor_gt 0.1263
_refine_ls_wR_factor_ref 0.1322
_reflns_number_gt 1617
_reflns_number_total 1950
_reflns_threshold_expression >2sigma(I)
_cod_data_source_file ic801734x_si_002_1.cif
_cod_data_source_block 1
_cod_depositor_comments
;
The following automatic conversions were performed:
'_symmetry_cell_setting' value 'Orthorhombic' changed to 'orthorhombic'
according to '/home/saulius/struct/CIF-dictionaries/cif_core.dic'
dictionary named 'cif_core.dic' version 2.4.1 from 2010-06-29.

Automatic conversion script
Id: cif_fix_enum 1527 2010-12-29 10:47:43Z saulius 
;
_cod_database_code 4301124

loop_
_symmetry_equiv_pos_as_xyz
'x, y, z'
'-x+1/2, -y+1/2, z+1/2'
'x+1/2, -y, -z+1/2'
'-x, y+1/2, -z'
'-x, -y, -z'
'x-1/2, y-1/2, -z-1/2'
'-x-1/2, y, z-1/2'
'x, -y-1/2, z'

loop_
_atom_site_label
_atom_site_type_symbol
_atom_site_fract_x
_atom_site_fract_y
_atom_site_fract_z
_atom_site_U_iso_or_equiv
_atom_site_adp_type
_atom_site_occupancy
_atom_site_symmetry_multiplicity
_atom_site_calc_flag
_atom_site_refinement_flags
_atom_site_disorder_assembly
_atom_site_disorder_group
Cr1 Cr 0.0000 0.0000 0.0000 0.0218(2) Uani 1 2 d S . .
Mn1 Mn 0.50933(5) 0.2500 -0.06247(3) 0.0231(2) Uani 1 2 d S . .
C1 C 0.1983(3) 0.09077(16) -0.03441(15) 0.0328(5) Uani 1 1 d . . .
N1 N 0.3038(3) 0.14384(16) -0.05186(14) 0.0449(5) Uani 1 1 d . . .
C2 C -0.1837(3) 0.09076(16) -0.05152(15) 0.0325(5) Uani 1 1 d . . .
N2 N 0.7183(3) 0.14459(15) -0.07588(14) 0.0433(5) Uani 1 1 d . . .
C3 C -0.0242(3) 0.0653(2) 0.12158(18) 0.0402(6) Uani 1 1 d . . .
N3 N -0.0364(4) 0.1030(3) 0.1877(2) 0.0744(9) Uani 1 1 d . . .
C4 C 0.4634(8) 0.1793(5) 0.1439(4) 0.0532(14) Uani 0.50 1 d P . 1
H1 H 0.3368 0.1906 0.1379 0.064 Uiso 0.50 1 calc PR . 1
H2 H 0.4873 0.1198 0.1182 0.064 Uiso 0.50 1 calc PR . 1
C5 C 0.5071(7) 0.1752(6) 0.2420(4) 0.0585(19) Uani 0.50 1 d P . 1
H3 H 0.4561 0.1197 0.2664 0.070 Uiso 0.50 1 calc PR . 1
H4 H 0.6352 0.1707 0.2482 0.070 Uiso 0.50 1 calc PR . 1
N4 N 0.5612(5) 0.2500 0.08930(19) 0.0485(8) Uani 1 2 d S . 1
N5 N 0.4474(5) 0.2500 0.2948(2) 0.0573(9) Uani 1 2 d S . 1
O1 O 0.4433(3) 0.2500 -0.20766(15) 0.0387(6) Uani 1 2 d S . .
H5 H 0.487(4) 0.196(4) -0.249(3) 0.084(15) Uiso 1 1 d . . .
O2 O 0.5226(13) 0.4161(6) 0.2057(7) 0.157(5) Uani 0.50 1 d P A 2

loop_
_atom_site_aniso_label
_atom_site_aniso_U_11
_atom_site_aniso_U_22
_atom_site_aniso_U_33
_atom_site_aniso_U_23
_atom_site_aniso_U_13
_atom_site_aniso_U_12
Cr1 0.0207(3) 0.0177(3) 0.0270(3) 0.00118(17) 0.00075(14) -0.00021(14)
Mn1 0.0207(3) 0.0231(3) 0.0254(3) 0.000 0.00063(13) 0.000
C1 0.0290(11) 0.0302(11) 0.0391(11) 0.0045(9) 0.0000(9) -0.0019(9)
N1 0.0374(11) 0.0405(12) 0.0567(13) 0.0095(10) 0.0016(9) -0.0125(10)
C2 0.0301(11) 0.0301(11) 0.0375(11) 0.0041(9) 0.0012(9) 0.0024(9)
N2 0.0377(12) 0.0381(12) 0.0541(12) 0.0058(10) -0.0007(9) 0.0129(9)
C3 0.0458(14) 0.0367(14) 0.0381(13) -0.0039(11) 0.0030(10) -0.0042(10)
N3 0.097(2) 0.074(2) 0.0529(16) -0.0297(15) 0.0092(14) -0.0080(17)
C4 0.078(4) 0.052(3) 0.029(2) 0.005(2) -0.002(2) 0.006(3)
C5 0.069(4) 0.074(5) 0.033(3) 0.012(3) -0.003(2) 0.011(3)
N4 0.0506(18) 0.067(2) 0.0279(14) 0.000 0.0064(14) 0.000
N5 0.0562(19) 0.083(3) 0.0332(15) 0.000 0.0053(14) 0.000
O1 0.0482(14) 0.0393(13) 0.0286(11) 0.000 -0.0028(10) 0.000
O2 0.286(13) 0.077(6) 0.108(6) -0.032(5) 0.066(5) -0.034(5)

loop_
_atom_type_symbol
_atom_type_description
_atom_type_scat_dispersion_real
_atom_type_scat_dispersion_imag
_atom_type_scat_source
C C 0.0033 0.0016 'International Tables Vol C Tables 4.2.6.8 and 6.1.1.4'
H H 0.0000 0.0000 'International Tables Vol C Tables 4.2.6.8 and 6.1.1.4'
N N 0.0061 0.0033 'International Tables Vol C Tables 4.2.6.8 and 6.1.1.4'
O O 0.0106 0.0060 'International Tables Vol C Tables 4.2.6.8 and 6.1.1.4'
Cr Cr 0.3209 0.6236 'International Tables Vol C Tables 4.2.6.8 and 6.1.1.4'
Mn Mn 0.3368 0.7283 'International Tables Vol C Tables 4.2.6.8 and 6.1.1.4'

loop_
_geom_angle_atom_site_label_1
_geom_angle_atom_site_label_2
_geom_angle_atom_site_label_3
_geom_angle
_geom_angle_site_symmetry_1
_geom_angle_site_symmetry_3
_geom_angle_publ_flag
C3 Cr1 C3 180.0 5 . ?
C3 Cr1 C1 89.14(10) 5 5 ?
C3 Cr1 C1 90.86(10) . 5 ?
C3 Cr1 C1 90.86(10) 5 . ?
C3 Cr1 C1 89.14(10) . . ?
C1 Cr1 C1 180.0 5 . ?
C3 Cr1 C2 91.64(10) 5 . ?
C3 Cr1 C2 88.36(10) . . ?
C1 Cr1 C2 91.41(10) 5 . ?
C1 Cr1 C2 88.59(10) . . ?
C3 Cr1 C2 88.36(10) 5 5 ?
C3 Cr1 C2 91.64(10) . 5 ?
C1 Cr1 C2 88.59(10) 5 5 ?
C1 Cr1 C2 91.41(10) . 5 ?
C2 Cr1 C2 180.0 . 5 ?
N1 Mn1 N1 90.06(13) . 8_565 ?
N1 Mn1 N2 90.68(10) . . ?
N1 Mn1 N2 178.74(8) 8_565 . ?
N1 Mn1 N2 178.74(8) . 8_565 ?
N1 Mn1 N2 90.68(10) 8_565 8_565 ?
N2 Mn1 N2 88.56(12) . 8_565 ?
N1 Mn1 O1 85.04(7) . . ?
N1 Mn1 O1 85.04(7) 8_565 . ?
N2 Mn1 O1 94.01(8) . . ?
N2 Mn1 O1 94.01(8) 8_565 . ?
N1 Mn1 N4 92.75(8) . . ?
N1 Mn1 N4 92.75(8) 8_565 . ?
N2 Mn1 N4 88.23(8) . . ?
N2 Mn1 N4 88.23(8) 8_565 . ?
O1 Mn1 N4 176.87(11) . . ?
N1 C1 Cr1 177.1(2) . . ?
C1 N1 Mn1 170.9(2) . . ?
N2 C2 Cr1 175.7(2) 1_455 . ?
C2 N2 Mn1 156.0(2) 1_655 . ?
N3 C3 Cr1 178.5(3) . . ?
C5 C4 N4 116.6(5) . . ?
C5 C4 H1 108.1 . . ?
N4 C4 H1 108.1 . . ?
C5 C4 H2 108.1 . . ?
N4 C4 H2 108.1 . . ?
H1 C4 H2 107.3 . . ?
N5 C5 C4 116.2(6) . . ?
N5 C5 H3 108.2 . . ?
C4 C5 H3 108.2 . . ?
N5 C5 H4 108.2 . . ?
C4 C5 H4 108.2 . . ?
H3 C5 H4 107.4 . . ?
C4 N4 C4 86.6(5) . 8_565 ?
C4 N4 Mn1 116.8(3) . . ?
C4 N4 Mn1 116.8(3) 8_565 . ?
C5 N5 C5 100.7(6) 8_565 . ?
Mn1 O1 H5 120(2) . . ?

loop_
_geom_bond_atom_site_label_1
_geom_bond_atom_site_label_2
_geom_bond_distance
_geom_bond_site_symmetry_2
_geom_bond_publ_flag
Cr1 C3 2.062(3) 5 ?
Cr1 C3 2.062(3) . ?
Cr1 C1 2.063(2) 5 ?
Cr1 C1 2.063(2) . ?
Cr1 C2 2.066(2) . ?
Cr1 C2 2.066(2) 5 ?
Mn1 N1 2.198(2) . ?
Mn1 N1 2.198(2) 8_565 ?
Mn1 N2 2.212(2) . ?
Mn1 N2 2.212(2) 8_565 ?
Mn1 O1 2.227(2) . ?
Mn1 N4 2.303(3) . ?
C1 N1 1.141(3) . ?
C2 N2 1.139(3) 1_455 ?
N2 C2 1.139(3) 1_655 ?
C3 N3 1.137(4) . ?
C4 C5 1.504(8) . ?
C4 N4 1.510(7) . ?
C4 H1 0.9700 . ?
C4 H2 0.9700 . ?
C5 N5 1.423(8) . ?
C5 H3 0.9700 . ?
C5 H4 0.9700 . ?
N4 C4 1.510(7) 8_565 ?
N5 C5 1.423(8) 8_565 ?
O1 H5 1.05(5) . ?

loop_
_geom_torsion_atom_site_label_1
_geom_torsion_atom_site_label_2
_geom_torsion_atom_site_label_3
_geom_torsion_atom_site_label_4
_geom_torsion
_geom_torsion_site_symmetry_1
_geom_torsion_site_symmetry_2
_geom_torsion_site_symmetry_3
_geom_torsion_site_symmetry_4
_geom_torsion_publ_flag
C3 Cr1 C1 N1 138(4) 5 . . . ?
C3 Cr1 C1 N1 -42(4) . . . . ?
C1 Cr1 C1 N1 70(5) 5 . . . ?
C2 Cr1 C1 N1 47(4) . . . . ?
C2 Cr1 C1 N1 -133(4) 5 . . . ?
Cr1 C1 N1 Mn1 60(5) . . . . ?
N1 Mn1 N1 C1 -81.3(14) 8_565 . . . ?
N2 Mn1 N1 C1 99.7(14) . . . . ?
N2 Mn1 N1 C1 153(3) 8_565 . . . ?
O1 Mn1 N1 C1 -166.3(14) . . . . ?
N4 Mn1 N1 C1 11.4(14) . . . . ?
C3 Cr1 C2 N2 -154(3) 5 . . 1_455 ?
C3 Cr1 C2 N2 26(3) . . . 1_455 ?
C1 Cr1 C2 N2 117(3) 5 . . 1_455 ?
C1 Cr1 C2 N2 -63(3) . . . 1_455 ?
C2 Cr1 C2 N2 138(3) 5 . . 1_455 ?
N1 Mn1 N2 C2 -80.2(5) . . . 1_655 ?
N1 Mn1 N2 C2 154(3) 8_565 . . 1_655 ?
N2 Mn1 N2 C2 100.8(5) 8_565 . . 1_655 ?
O1 Mn1 N2 C2 -165.3(5) . . . 1_655 ?
N4 Mn1 N2 C2 12.5(5) . . . 1_655 ?
C3 Cr1 C3 N3 107(10) 5 . . . ?
C1 Cr1 C3 N3 -150(10) 5 . . . ?
C1 Cr1 C3 N3 30(10) . . . . ?
C2 Cr1 C3 N3 -59(10) . . . . ?
C2 Cr1 C3 N3 121(10) 5 . . . ?
N4 C4 C5 N5 70.2(7) . . . . ?
C5 C4 N4 C4 -65.7(6) . . . 8_565 ?
C5 C4 N4 Mn1 175.9(4) . . . . ?
N1 Mn1 N4 C4 5.1(3) . . . . ?
N1 Mn1 N4 C4 95.3(3) 8_565 . . . ?
N2 Mn1 N4 C4 -85.5(3) . . . . ?
N2 Mn1 N4 C4 -174.1(3) 8_565 . . . ?
O1 Mn1 N4 C4 50.2(3) . . . . ?
N1 Mn1 N4 C4 -95.3(3) . . . 8_565 ?
N1 Mn1 N4 C4 -5.1(3) 8_565 . . 8_565 ?
N2 Mn1 N4 C4 174.1(3) . . . 8_565 ?
N2 Mn1 N4 C4 85.5(3) 8_565 . . 8_565 ?
O1 Mn1 N4 C4 -50.2(3) . . . 8_565 ?
C4 C5 N5 C5 -48.5(7) . . . 8_565 ?
